data_2200978
loop_
_publ_author_name
'Wendy A. Loughlin'
'Catherine C. Rowen'
'Zane D. van den Berg'
'Peter C. Healy'

_publ_section_title
;
 1-Phenyl-2-phenylsulfinylcyclobutan-1-ol
;
_journal_issue 3
_journal_name_full 'Acta Crystallographica Section E'
_journal_page_first o303
_journal_page_last o305
_journal_paper_doi 10.1107/S1600536802002878
_journal_volume 58
_journal_year 2002
_chemical_formula_iupac 'C16 H16 O2 S'
_chemical_formula_moiety 'C16 H16 O2 S'
_chemical_formula_sum 'C16 H16 O2 S'
_chemical_formula_weight 272.36
_chemical_name_systematic
;
1-phenyl-2-phenylsulfinyl-cyclobutan-1-ol
;
_space_group_IT_number 14
_symmetry_cell_setting monoclinic
_symmetry_space_group_name_Hall '-P 2ybc'
_symmetry_space_group_name_H-M 'P 1 21/c 1'
_atom_sites_solution_hydrogens geom
_atom_sites_solution_primary direct
_atom_sites_solution_secondary difmap
_cell_angle_alpha 90
_cell_angle_beta 92.740(10)
_cell_angle_gamma 90
_cell_formula_units_Z 8
_cell_length_a 10.439(2)
_cell_length_b 17.361(3)
_cell_length_c 15.555(2)
_cell_measurement_reflns_used 25
_cell_measurement_temperature 295
_cell_measurement_theta_max 16.1
_cell_measurement_theta_min 12.5
_cell_volume 2815.8(8)
_computing_cell_refinement 'MSC/AFC7 Diffractometer Control Software'
_computing_data_collection
;
MSC/AFC7 Diffractometer Control Software
(Molecular Structure Corporation, 1999)
;
_computing_data_reduction 'TEXSAN for Windows (Molecular Structure Corporation, 2001)'
_computing_molecular_graphics 'PLATON (Spek, 1980-2001) and ORTEP-3 (Farrugia, 1997)'
_computing_publication_material 'TEXSAN for Windows and PLATON (Spek, 2001)'
_computing_structure_refinement 'TEXSAN for Windows  and SHELXL97 (Sheldrick, 1997)'
_computing_structure_solution 'TEXSAN for Windows'
_diffrn_ambient_temperature 295
_diffrn_measured_fraction_theta_full .998
_diffrn_measured_fraction_theta_max .998
_diffrn_measurement_device 'Rigaku AFC-7R'
_diffrn_measurement_method \w-2\q
_diffrn_radiation_monochromator graphite
_diffrn_radiation_source 'Rigaku rotating anode'
_diffrn_radiation_type 'Mo K\a'
_diffrn_radiation_wavelength .7107
_diffrn_reflns_av_R_equivalents .0442
_diffrn_reflns_av_sigmaI/netI .0910
_diffrn_reflns_limit_h_max 7
_diffrn_reflns_limit_h_min -12
_diffrn_reflns_limit_k_max 0
_diffrn_reflns_limit_k_min -20
_diffrn_reflns_limit_l_max 18
_diffrn_reflns_limit_l_min -18
_diffrn_reflns_number 6253
_diffrn_reflns_reduction_process
;
 ?
;
_diffrn_reflns_theta_full 25.01
_diffrn_reflns_theta_max 25.01
_diffrn_reflns_theta_min 2.58
_diffrn_standards_decay_% 1.7
_diffrn_standards_interval_count 150
_diffrn_standards_number 3
_exptl_absorpt_coefficient_mu .225
_exptl_absorpt_correction_type none
_exptl_crystal_colour colorless
_exptl_crystal_density_diffrn 1.285
_exptl_crystal_density_method 'not measured'
_exptl_crystal_description plate
_exptl_crystal_F_000 1152
_exptl_crystal_size_max .50
_exptl_crystal_size_mid .20
_exptl_crystal_size_min .20
_refine_diff_density_max .319
_refine_diff_density_min -.275
_refine_ls_extinction_coef .0017(4)
_refine_ls_extinction_expression FC^*^=KFC[1+0.001XFC^2^\L^3^/SIN(2\Q)]^-1/4^
_refine_ls_extinction_method SHELXL97
_refine_ls_goodness_of_fit_ref .999
_refine_ls_hydrogen_treatment noref
_refine_ls_matrix_type full
_refine_ls_number_parameters 344
_refine_ls_number_reflns 4965
_refine_ls_number_restraints 0
_refine_ls_restrained_S_all .999
_refine_ls_R_factor_all .1296
_refine_ls_R_factor_gt .0469
_refine_ls_shift/su_max .001
_refine_ls_shift/su_mean .000
_refine_ls_structure_factor_coef Fsqd
_refine_ls_weighting_details 'calc w = 1/[\s^2^(Fo^2^)+(0.0509P)^2^+0.6926P] where P = (Fo^2^+2Fc^2^)/3'
_refine_ls_weighting_scheme calc
_refine_ls_wR_factor_gt .1102
_refine_ls_wR_factor_ref .1375
_reflns_number_gt 2695
_reflns_number_total 4965
_reflns_threshold_expression I>2\s(I)
_cod_data_source_file tk6056.cif
_cod_data_source_block I
_cod_depositor_comments
;
The following automatic conversions were performed:
'_symmetry_cell_setting' value 'Monoclinic' changed to 'monoclinic'
according to '/home/saulius/struct/CIF-dictionaries/cif_core.dic'
dictionary named 'cif_core.dic' version 2.4.1 from 2010-06-29.

Automatic conversion script
Id: cif_fix_enum 1527 2010-12-29 10:47:43Z saulius 

The following automatic conversions were performed:

'_symmetry_cell_setting' value 'Monoclinic' changed to 'monoclinic'
according to /home/saulius/struct/CIF-dictionaries/cif_core.dic
dictionary named 'cif_core.dic' version 2.4.1 from 2010-06-29.

Automatic conversion script
Id: cif_fix_values 1715 2011-07-08 13:25:40Z adriana 
;
_cod_original_cell_volume 2815.8(7)
_cod_original_sg_symbol_H-M 'P 21/c'
_cod_database_code 2200978
_cod_database_fobs_code 2200978

loop_
_symmetry_equiv_pos_as_xyz
x,y,z
-x,1/2+y,1/2-z
-x,-y,-z
x,1/2-y,1/2+z

loop_
_atom_site_aniso_label
_atom_site_aniso_U_11
_atom_site_aniso_U_22
_atom_site_aniso_U_33
_atom_site_aniso_U_12
_atom_site_aniso_U_13
_atom_site_aniso_U_23
S1A .0455(5) .0509(5) .0382(4) .0043(4) -.0052(4) -.0046(4)
O1A .0484(14) .0635(16) .0347(12) .0043(12) .0058(10) .0055(10)
O2A .0386(13) .0660(17) .0655(16) -.0046(12) -.0025(11) -.0129(13)
C1A .0385(18) .052(2) .0342(17) .0008(16) -.0016(14) .0013(15)
C2A .0422(18) .0464(19) .0343(16) .0010(16) -.0011(14) .0013(15)
C3A .039(2) .062(2) .069(2) -.0055(19) -.0024(17) -.008(2)
C4A .0345(18) .066(2) .057(2) -.0017(18) .0002(16) -.0033(19)
C5A .051(2) .046(2) .0337(18) .0004(17) -.0029(15) .0004(15)
C6A .065(3) .056(3) .057(2) .008(2) .0024(19) .0005(19)
C7A .100(4) .053(3) .066(3) .012(3) -.007(2) .002(2)
C8A .117(4) .045(2) .074(3) -.013(3) -.012(3) .009(2)
C9A .081(3) .065(3) .090(3) -.020(3) .003(3) .014(2)
C10A .061(3) .056(2) .062(2) -.007(2) .004(2) .0079(19)
C11A .0402(19) .043(2) .047(2) .0012(15) .0009(15) -.0056(16)
C12A .065(2) .048(2) .045(2) -.0031(19) .0025(17) -.0042(17)
C13A .068(3) .059(3) .052(2) .007(2) -.0032(19) -.0091(19)
C14A .048(2) .056(3) .076(3) .0064(19) -.008(2) -.020(2)
C15A .067(3) .044(2) .084(3) .008(2) .002(2) .001(2)
C16A .064(2) .052(2) .054(2) .0082(19) .0012(18) .0039(18)
S1B .0480(5) .0545(6) .0446(5) .0140(5) .0009(4) -.0029(4)
O1B .0519(15) .0525(15) .0580(15) .0117(12) -.0134(12) -.0182(12)
O2B .0401(15) .099(2) .0634(17) .0040(14) .0145(12) .0179(15)
C1B .0351(18) .044(2) .0423(18) .0058(15) -.0005(15) -.0068(15)
C2B .0380(18) .0392(19) .0470(19) .0048(16) .0061(15) -.0001(15)
C3B .047(2) .077(3) .058(2) .010(2) .0116(18) .013(2)
C4B .0373(19) .053(2) .064(2) .0012(17) .0041(17) -.0011(18)
C5B .0341(19) .057(2) .054(2) .0048(17) -.0029(16) .0109(19)
C6B .058(3) .096(3) .059(3) .014(2) .004(2) .019(2)
C7B .069(3) .151(6) .092(4) .024(4) .020(3) .066(4)
C8B .049(3) .126(5) .175(7) .011(3) .010(4) .095(5)
C9B .061(3) .057(3) .175(6) -.004(2) -.013(4) .031(4)
C10B .060(3) .055(3) .085(3) .000(2) -.002(2) .011(2)
C11B .0410(19) .041(2) .048(2) .0094(16) .0013(15) .0056(16)
C12B .052(2) .043(2) .053(2) .0064(17) -.0003(17) .0053(17)
C13B .083(3) .067(3) .052(2) .033(2) -.002(2) .000(2)
C14B .082(3) .103(4) .066(3) .040(3) .027(3) .034(3)
C15B .065(3) .081(3) .115(4) .004(3) .020(3) .056(3)
C16B .054(2) .056(2) .090(3) -.006(2) -.005(2) .019(2)

loop_
_atom_site_label
_atom_site_fract_x
_atom_site_fract_y
_atom_site_fract_z
_atom_site_U_iso_or_equiv
_atom_site_thermal_displace_type
_atom_site_calc_flag
_atom_site_refinement_flags
_atom_site_occupancy
_atom_site_type_symbol
S1A .79928(8) .69293(5) .35768(5) .0451(3) Uani . . 1.000 S
O1A .9664(2) .60198(13) .24917(13) .0487(8) Uani . . 1.000 O
O2A .6831(2) .64990(14) .38683(15) .0569(9) Uani . . 1.000 O
C1A .9925(3) .57687(19) .33574(19) .0417(11) Uani . . 1.000 C
C2A .9366(3) .63804(19) .39665(19) .0411(10) Uani . . 1.000 C
C3A 1.0672(3) .6787(2) .3998(2) .0568(12) Uani . . 1.000 C
C4A 1.1268(3) .6032(2) .3701(2) .0526(11) Uani . . 1.000 C
C5A .9555(3) .49321(19) .34484(19) .0437(11) Uani . . 1.000 C
C6A 1.0421(4) .4366(2) .3237(2) .0593(16) Uani . . 1.000 C
C7A 1.0092(5) .3594(2) .3282(3) .0734(19) Uani . . 1.000 C
C8A .8898(6) .3386(2) .3537(3) .0792(18) Uani . . 1.000 C
C9A .8027(5) .3943(3) .3737(3) .0787(17) Uani . . 1.000 C
C10A .8361(4) .4720(2) .3692(2) .0596(14) Uani . . 1.000 C
C11A .8245(3) .77323(19) .4281(2) .0434(11) Uani . . 1.000 C
C12A .8322(4) .7639(2) .5167(2) .0527(12) Uani . . 1.000 C
C13A .8547(4) .8265(2) .5694(2) .0599(16) Uani . . 1.000 C
C14A .8696(4) .8985(2) .5330(3) .0604(16) Uani . . 1.000 C
C15A .8604(4) .9085(2) .4461(3) .0651(16) Uani . . 1.000 C
C16A .8379(4) .8452(2) .3924(2) .0567(12) Uani . . 1.000 C
S1B .70971(9) .36215(5) .86351(5) .0491(3) Uani . . 1.000 S
O1B .5183(2) .37630(13) .72455(15) .0546(9) Uani . . 1.000 O
O2B .8268(2) .41112(16) .85136(16) .0671(10) Uani . . 1.000 O
C1B .5077(3) .44483(18) .7724(2) .0405(11) Uani . . 1.000 C
C2B .5784(3) .42940(18) .8622(2) .0413(11) Uani . . 1.000 C
C3B .4495(3) .4050(2) .8969(2) .0604(14) Uani . . 1.000 C
C4B .3823(3) .4473(2) .8204(2) .0514(11) Uani . . 1.000 C
C5B .5436(3) .5155(2) .7219(2) .0485(11) Uani . . 1.000 C
C6B .5686(4) .5107(3) .6356(3) .0710(17) Uani . . 1.000 C
C7B .5966(5) .5763(4) .5891(4) .103(3) Uani . . 1.000 C
C8B .5992(5) .6469(4) .6291(6) .117(3) Uani . . 1.000 C
C9B .5757(5) .6532(3) .7147(5) .098(2) Uani . . 1.000 C
C10B .5478(4) .5875(2) .7614(3) .0668(17) Uani . . 1.000 C
C11B .7091(3) .33940(18) .9753(2) .0434(11) Uani . . 1.000 C
C12B .7807(3) .38115(19) 1.0354(2) .0494(12) Uani . . 1.000 C
C13B .7755(4) .3624(3) 1.1214(2) .0675(16) Uani . . 1.000 C
C14B .6995(5) .3039(3) 1.1470(3) .0829(19) Uani . . 1.000 C
C15B .6289(4) .2614(3) 1.0878(4) .0865(19) Uani . . 1.000 C
C16B .6344(4) .2780(2) 1.0010(3) .0669(14) Uani . . 1.000 C
H1A 1.03920 .59270 .21630 .0650 Uiso . . 1.000 H
H2A .92110 .61580 .45090 .0490 Uiso . . 1.000 H
H6A 1.12470 .45080 .30610 .0710 Uiso . . 1.000 H
H7A 1.06910 .32100 .31360 .0880 Uiso . . 1.000 H
H8A .86750 .28570 .35750 .0950 Uiso . . 1.000 H
H9A .71980 .38000 .39060 .0940 Uiso . . 1.000 H
H10A .77560 .51040 .38320 .0710 Uiso . . 1.000 H
H12A .82200 .71420 .54100 .0630 Uiso . . 1.000 H
H13A .86000 .82040 .63020 .0720 Uiso . . 1.000 H
H14A .88660 .94160 .56930 .0720 Uiso . . 1.000 H
H15A .86920 .95850 .42230 .0780 Uiso . . 1.000 H
H16A .83200 .85170 .33170 .0680 Uiso . . 1.000 H
H31A 1.07310 .72020 .36040 .0680 Uiso . . 1.000 H
H32A 1.09650 .69520 .45560 .0680 Uiso . . 1.000 H
H41A 1.18740 .60930 .32690 .0630 Uiso . . 1.000 H
H42A 1.16300 .57240 .41540 .0630 Uiso . . 1.000 H
H1B .44300 .37030 .68720 .0700 Uiso . . 1.000 H
H2B .60580 .47670 .88780 .0500 Uiso . . 1.000 H
H6B .56660 .46200 .60780 .0850 Uiso . . 1.000 H
H7B .61400 .57240 .52990 .1240 Uiso . . 1.000 H
H8B .61750 .69180 .59700 .1400 Uiso . . 1.000 H
H9B .57830 .70220 .74200 .1180 Uiso . . 1.000 H
H10B .53160 .59170 .82080 .0800 Uiso . . 1.000 H
H12B .83320 .42240 1.01790 .0590 Uiso . . 1.000 H
H13B .82550 .39070 1.16320 .0810 Uiso . . 1.000 H
H14B .69540 .29240 1.20650 .1000 Uiso . . 1.000 H
H15B .57620 .22050 1.10620 .1040 Uiso . . 1.000 H
H16B .58760 .24780 .95940 .0800 Uiso . . 1.000 H
H31B .43550 .35100 .89740 .0720 Uiso . . 1.000 H
H32B .43260 .42590 .95160 .0720 Uiso . . 1.000 H
H41B .31360 .41920 .79300 .0620 Uiso . . 1.000 H
H42B .35400 .49780 .83340 .0620 Uiso . . 1.000 H

loop_
_atom_type_symbol
_atom_type_description
_atom_type_scat_dispersion_real
_atom_type_scat_dispersion_imag
_atom_type_scat_source
S S .1246 .1234 'International Tables Vol C Tables 4.2.6.8 and 6.1.1.4'
O O .0106 .0060 'International Tables Vol C Tables 4.2.6.8 and 6.1.1.4'
H H .0000 .0000 'International Tables Vol C Tables 4.2.6.8 and 6.1.1.4'
C C .0033 .0016 'International Tables Vol C Tables 4.2.6.8 and 6.1.1.4'

loop_
_geom_angle_atom_site_label_1
_geom_angle_atom_site_label_2
_geom_angle_atom_site_label_3
_geom_angle
_geom_angle_publ_flag
O2A S1A C2A 105.92(14) yes
O2A S1A C11A 107.38(14) yes
C2A S1A C11A 96.60(15) yes
C2B S1B C11B 96.69(15) yes
O2B S1B C11B 106.72(15) yes
O2B S1B C2B 104.73(15) yes
C1A O1A H1A 109.52 no
C1B O1B H1B 109.15 no
C2A C1A C5A 119.6(3) no
C2A C1A C4A 87.0(2) no
O1A C1A C2A 107.8(2) yes
O1A C1A C5A 110.1(2) yes
O1A C1A C4A 111.4(2) no
C4A C1A C5A 118.9(3) yes
S1A C2A C3A 117.3(2) yes
S1A C2A C1A 118.1(2) no
C1A C2A C3A 88.6(2) no
C2A C3A C4A 88.3(2) no
C1A C4A C3A 89.0(2) no
C1A C5A C6A 119.1(3) no
C6A C5A C10A 119.2(3) no
C1A C5A C10A 121.6(3) no
C5A C6A C7A 120.5(4) no
C6A C7A C8A 119.9(4) no
C7A C8A C9A 120.0(4) no
C8A C9A C10A 120.0(5) no
C5A C10A C9A 120.4(4) no
S1A C11A C12A 121.3(3) yes
C12A C11A C16A 120.3(3) no
S1A C11A C16A 118.4(2) yes
C11A C12A C13A 120.0(3) no
C12A C13A C14A 119.3(3) no
C13A C14A C15A 121.1(3) no
C14A C15A C16A 119.8(3) no
C11A C16A C15A 119.4(3) no
C1A C2A H2A 110.41 no
C3A C2A H2A 110.36 no
S1A C2A H2A 110.34 no
C4A C3A H32A 114.56 no
C4A C3A H31A 114.50 no
C2A C3A H31A 114.42 no
H31A C3A H32A 109.43 no
C2A C3A H32A 114.49 no
C1A C4A H41A 114.32 no
C1A C4A H42A 114.38 no
C3A C4A H41A 114.30 no
C3A C4A H42A 114.30 no
H41A C4A H42A 109.45 no
C7A C6A H6A 119.75 no
C5A C6A H6A 119.74 no
C6A C7A H7A 119.96 no
C8A C7A H7A 120.10 no
C7A C8A H8A 120.02 no
C9A C8A H8A 119.99 no
C10A C9A H9A 119.98 no
C8A C9A H9A 120.05 no
C9A C10A H10A 119.73 no
C5A C10A H10A 119.86 no
C11A C12A H12A 119.96 no
C13A C12A H12A 120.00 no
C12A C13A H13A 120.35 no
C14A C13A H13A 120.35 no
C13A C14A H14A 119.35 no
C15A C14A H14A 119.50 no
C16A C15A H15A 120.25 no
C14A C15A H15A 119.99 no
C11A C16A H16A 120.37 no
C15A C16A H16A 120.21 no
O1B C1B C2B 106.3(2) yes
C2B C1B C5B 118.8(3) yes
O1B C1B C5B 112.5(3) no
C4B C1B C5B 117.8(3) no
S1B C2B C3B 119.8(2) yes
C1B C2B C3B 88.7(2) no
S1B C2B C1B 116.5(2) yes
C2B C3B C4B 88.4(2) no
C1B C4B C3B 89.7(2) no
C1B C5B C6B 121.2(3) no
C6B C5B C10B 118.6(4) no
C1B C5B C10B 120.1(3) no
C5B C6B C7B 120.7(5) no
C6B C7B C8B 119.7(6) no
C7B C8B C9B 120.7(6) no
C8B C9B C10B 119.6(5) no
C5B C10B C9B 120.6(5) no
S1B C11B C12B 121.3(2) yes
C12B C11B C16B 120.2(3) no
S1B C11B C16B 118.6(3) yes
C11B C12B C13B 119.3(3) no
C12B C13B C14B 120.7(4) no
C13B C14B C15B 120.6(4) no
C14B C15B C16B 119.9(4) no
C11B C16B C15B 119.3(4) no
S1B C2B H2B 109.99 no
C1B C2B H2B 110.13 no
C3B C2B H2B 110.04 no
C2B C3B H31B 114.45 no
C2B C3B H32B 114.44 no
C4B C3B H31B 114.40 no
C4B C3B H32B 114.42 no
H31B C3B H32B 109.57 no
C1B C4B H41B 114.15 no
C1B C4B H42B 114.18 no
C3B C4B H41B 114.07 no
C3B C4B H42B 114.25 no
H41B C4B H42B 109.46 no
C5B C6B H6B 119.67 no
C7B C6B H6B 119.61 no
C6B C7B H7B 120.12 no
C8B C7B H7B 120.14 no
C7B C8B H8B 119.60 no
C9B C8B H8B 119.69 no
C8B C9B H9B 120.20 no
C10B C9B H9B 120.19 no
C5B C10B H10B 119.65 no
C9B C10B H10B 119.77 no
C11B C12B H12B 120.33 no
C13B C12B H12B 120.38 no
C12B C13B H13B 119.68 no
C14B C13B H13B 119.63 no
C13B C14B H14B 119.76 no
C15B C14B H14B 119.65 no
C14B C15B H15B 120.08 no
C16B C15B H15B 120.04 no
C11B C16B H16B 120.30 no
C15B C16B H16B 120.37 no

loop_
_geom_bond_atom_site_label_1
_geom_bond_atom_site_label_2
_geom_bond_site_symmetry_1
_geom_bond_site_symmetry_2
_geom_bond_distance
_geom_bond_publ_flag
S1A O2A . . 1.512(2) yes
S1A C2A . . 1.802(3) yes
S1A C11A . . 1.785(3) yes
S1B O2B . . 1.508(3) yes
S1B C2B . . 1.800(3) yes
S1B C11B . . 1.783(3) yes
O1A C1A . . 1.429(4) yes
O1A H1A . . .9498 no
O1B C1B . . 1.411(4) yes
O1B H1B . . .9605 no
C1A C2A . . 1.555(4) no
C1A C4A . . 1.545(4) no
C1A C5A . . 1.511(5) no
C2A C3A . . 1.534(5) no
C3A C4A . . 1.532(5) no
C5A C6A . . 1.386(5) no
C5A C10A . . 1.370(5) no
C6A C7A . . 1.386(5) no
C7A C8A . . 1.374(8) no
C8A C9A . . 1.373(7) no
C9A C10A . . 1.396(6) no
C11A C12A . . 1.386(4) no
C11A C16A . . 1.377(5) no
C12A C13A . . 1.375(5) no
C13A C14A . . 1.384(5) no
C14A C15A . . 1.362(7) no
C15A C16A . . 1.393(5) no
C2A H2A . . .9489 no
C3A H32A . . .9506 no
C3A H31A . . .9498 no
C4A H42A . . .9486 no
C4A H41A . . .9506 no
C6A H6A . . .9496 no
C7A H7A . . .9490 no
C8A H8A . . .9500 no
C9A H9A . . .9494 no
C10A H10A . . .9507 no
C12A H12A . . .9500 no
C13A H13A . . .9506 no
C14A H14A . . .9490 no
C15A H15A . . .9499 no
C16A H16A . . .9500 no
C1B C2B . . 1.571(4) no
C1B C4B . . 1.538(4) no
C1B C5B . . 1.514(5) no
C2B C3B . . 1.533(4) no
C3B C4B . . 1.539(5) no
C5B C6B . . 1.382(6) no
C5B C10B . . 1.393(5) no
C6B C7B . . 1.388(8) no
C7B C8B . . 1.374(10) no
C8B C9B . . 1.370(12) no
C9B C10B . . 1.391(7) no
C11B C16B . . 1.391(5) no
C11B C12B . . 1.375(4) no
C12B C13B . . 1.380(5) no
C13B C14B . . 1.360(7) no
C14B C15B . . 1.368(7) no
C15B C16B . . 1.384(8) no
C2B H2B . . .9507 no
C3B H31B . . .9489 no
C3B H32B . . .9493 no
C4B H41B . . .9512 no
C4B H42B . . .9500 no
C6B H6B . . .9494 no
C7B H7B . . .9495 no
C8B H8B . . .9500 no
C9B H9B . . .9506 no
C10B H10B . . .9500 no
C12B H12B . . .9495 no
C13B H13B . . .9509 no
C14B H14B . . .9498 no
C15B H15B . . .9507 no
C16B H16B . . .9498 no

loop_
_geom_contact_atom_site_label_1
_geom_contact_atom_site_label_2
_geom_contact_distance
_geom_contact_site_symmetry_2
_geom_contact_publ_flag
S1A O1A 2.944(2) . no
S1B O1B 2.883(2) . no
S1A H1B 2.8143 3_666 no
S1B H8A 3.0537 4_555 no
S1B H1A 3.0557 3_766 no
O1A S1A 2.944(2) . no
O1A C13A 3.226(4) 4_564 no
O1A O2B 2.735(3) 3_766 no
O1B S1B 2.883(2) . no
O1B O2A 2.698(3) 3_666 no
O2A O1B 2.698(3) 3_666 no
O2B O1A 2.735(3) 3_766 no
O1A H13A 2.5055 4_564 no
O1A H31A 2.8744 . no
O1B H15B 2.5855 4_554 no
O1B H31B 2.8968 . no
O1B H6B 2.4194 . no
O2A H7B 2.7270 . no
O2A H10A 2.6089 . no
O2A H1B 1.7427 3_666 no
O2B H1A 1.7915 3_766 no
O2B H41A 2.7923 3_766 no
O2B H15A 2.5476 4_565 no
O2B H12B 2.5956 . no
C3A C15B 3.479(5) 2_756 no
C3A C14B 3.370(6) 2_756 no
C3A C12A 3.455(5) . no
C3B C13A 3.518(5) 2_646 no
C3B C14A 3.556(5) 2_646 no
C3B C16B 3.303(5) . no
C7A C12A 3.572(6) 3_766 no
C10B C14B 3.550(7) 3_667 no
C12A C7A 3.572(6) 3_766 no
C12A C3A 3.455(5) . no
C13A C3B 3.518(5) 2_656 no
C13A O1A 3.226(4) 4_565 no
C14A C3B 3.556(5) 2_656 no
C14B C10B 3.550(7) 3_667 no
C14B C3A 3.370(6) 2_746 no
C15B C3A 3.479(5) 2_746 no
C16B C3B 3.303(5) . no
C2A H12A 2.9117 . no
C2A H10A 2.7830 . no
C2B H10B 2.9262 . no
C4A H6A 2.8266 . no
C4B H10B 2.9518 . no
C6A H42A 3.0023 . no
C6B H1B 2.8992 . no
C7A H16A 3.0572 2_745 no
C7A H12A 2.9214 3_766 no
C8A H14B 3.0919 1_554 no
C8A H32A 3.0205 3_766 no
C8B H12A 2.9929 . no
C8B H16B 2.9171 2_656 no
C10A H2A 2.9201 . no
C10B H42B 2.8265 . no
C10B H2B 2.7962 . no
C11A H31A 2.9921 . no
C11B H31B 3.0554 . no
C12A H2A 2.9344 . no
C12A H8B 2.9014 . no
C13B H42B 2.8816 3_667 no
C13B H31A 2.9377 2_746 no
C14B H10B 3.0776 3_667 no
C14B H31A 2.7903 2_746 no
C16B H31B 2.8626 . no
H1A S1B 3.0557 3_766 no
H1A H41A 2.2763 . no
H1A O2B 1.7915 3_766 no
H1B H6B 2.4243 . no
H1B H41B 2.3380 . no
H1B S1A 2.8143 3_666 no
H1B O2A 1.7427 3_666 no
H1B H15B 2.4846 4_554 no
H1B C6B 2.8992 . no
H2A C12A 2.9344 . no
H2A C10A 2.9201 . no
H2A H10A 2.5713 . no
H2A H12A 2.4681 . no
H2B C10B 2.7962 . no
H2B H10B 2.3654 . no
H6A C4A 2.8266 . no
H6B H1B 2.4243 . no
H6B O1B 2.4194 . no
H7A H16A 2.5848 2_745 no
H7A H12A 2.5564 3_766 no
H7B O2A 2.7270 . no
H8A S1B 3.0537 4_554 no
H8B H16B 2.4737 2_656 no
H8B C12A 2.9014 . no
H8B H12A 2.3759 . no
H10A O2A 2.6089 . no
H10A C2A 2.7830 . no
H10A H2A 2.5713 . no
H10B C14B 3.0776 3_667 no
H10B C4B 2.9518 . no
H10B H2B 2.3654 . no
H10B C2B 2.9262 . no
H10B H42B 2.4835 . no
H12A C8B 2.9929 . no
H12A H2A 2.4681 . no
H12A C2A 2.9117 . no
H12A H8B 2.3759 . no
H12A C7A 2.9214 3_766 no
H12A H7A 2.5564 3_766 no
H12B O2B 2.5956 . no
H12B H14A 2.5460 4_565 no
H12B H15A 2.5848 4_565 no
H13A O1A 2.5055 4_565 no
H14A H12B 2.5460 4_564 no
H14B C8A 3.0919 1_556 no
H15A O2B 2.5476 4_564 no
H15A H12B 2.5848 4_564 no
H15B O1B 2.5855 4_555 no
H15B H1B 2.4846 4_555 no
H16A C7A 3.0572 2_755 no
H16A H7A 2.5848 2_755 no
H16B H31B 2.5524 . no
H16B C8B 2.9171 2_646 no
H16B H8B 2.4737 2_646 no
H31A O1A 2.8744 . no
H31A C14B 2.7903 2_756 no
H31A C11A 2.9921 . no
H31A C13B 2.9377 2_756 no
H31B O1B 2.8968 . no
H31B H16B 2.5524 . no
H31B C11B 3.0554 . no
H31B C16B 2.8626 . no
H32A C8A 3.0205 3_766 no
H41A H1A 2.2763 . no
H41A O2B 2.7923 3_766 no
H41B H1B 2.3380 . no
H42A C6A 3.0023 . no
H42B C10B 2.8265 . no
H42B H10B 2.4835 . no
H42B C13B 2.8816 3_667 no

loop_
_geom_hbond_atom_site_label_D
_geom_hbond_atom_site_label_H
_geom_hbond_atom_site_label_A
_geom_hbond_site_symmetry_A
_geom_hbond_distance_DH
_geom_hbond_distance_HA
_geom_hbond_distance_DA
_geom_hbond_angle_DHA
_geom_hbond_publ_flag
O1A H1A O2B 3_766 .95 1.79 2.735(3) 172 yes
O1B H1B S1A 3_666 .95 2.81 3.697(2) 153 no
O1B H1B O2A 3_666 .95 1.74 2.698(3) 173 yes
C6B H6B O1B . .95 2.42 2.776(6) 102 no
C12B H12B O2B . .95 2.60 2.971(4) 104 no
C13A H13A O1A 4_565 .95 2.51 3.226(4) 133 no
C15A H15A O2B 4_564 .95 2.55 3.472(5) 164 no
C15B H15B O1B 4_555 .95 2.59 3.436(6) 149 no

loop_
_geom_torsion_atom_site_label_1
_geom_torsion_atom_site_label_2
_geom_torsion_atom_site_label_3
_geom_torsion_atom_site_label_4
_geom_torsion
_geom_torsion_publ_flag
O2A S1A C2A C1A 93.1(3) no
O2A S1A C2A C3A -162.8(2) no
C11A S1A C2A C1A -156.7(2) no
C11A S1A C2A C3A -52.6(2) no
O2A S1A C11A C12A 52.1(3) no
O2A S1A C11A C16A -128.7(3) no
C2A S1A C11A C12A -56.9(3) no
C2A S1A C11A C16A 122.3(3) no
O2B S1B C2B C3B -163.3(2) no
C2B S1B C11B C12B -89.6(3) no
O2B S1B C2B C1B 91.9(2) no
O2B S1B C11B C12B 18.0(3) no
O2B S1B C11B C16B -161.9(3) no
C11B S1B C2B C3B -54.0(3) no
C2B S1B C11B C16B 90.5(3) no
C11B S1B C2B C1B -158.8(2) no
C4A C1A C2A S1A 140.4(2) no
C4A C1A C2A C3A 19.9(2) no
O1A C1A C2A C3A -91.6(3) no
O1A C1A C2A S1A 28.9(3) no
C4A C1A C5A C10A 137.8(3) no
C4A C1A C5A C6A -45.6(4) no
O1A C1A C5A C6A 84.6(3) no
C5A C1A C4A C3A -142.4(3) no
C2A C1A C5A C6A -149.8(3) no
C2A C1A C5A C10A 33.6(4) no
O1A C1A C5A C10A -92.0(3) no
C2A C1A C4A C3A -19.9(2) no
C5A C1A C2A S1A -97.8(3) no
O1A C1A C4A C3A 88.0(3) no
C5A C1A C2A C3A 141.7(3) no
C1A C2A C3A C4A -20.1(2) no
S1A C2A C3A C4A -141.3(2) no
C2A C3A C4A C1A 20.2(2) no
C10A C5A C6A C7A -.9(5) no
C1A C5A C10A C9A 177.4(3) no
C1A C5A C6A C7A -177.5(3) no
C6A C5A C10A C9A .8(5) no
C5A C6A C7A C8A .1(6) no
C6A C7A C8A C9A .8(7) no
C7A C8A C9A C10A -.8(7) no
C8A C9A C10A C5A .0(6) no
C16A C11A C12A C13A -.7(6) no
C12A C11A C16A C15A .6(6) no
S1A C11A C16A C15A -178.6(3) no
S1A C11A C12A C13A 178.5(3) no
C11A C12A C13A C14A -.1(6) no
C12A C13A C14A C15A 1.0(6) no
C13A C14A C15A C16A -1.2(6) no
C14A C15A C16A C11A .4(6) no
O1B C1B C2B C3B -93.1(3) no
C4B C1B C2B S1B 141.7(2) no
O1B C1B C2B S1B 29.9(3) no
C5B C1B C4B C3B -139.8(3) no
O1B C1B C5B C6B 7.0(4) no
O1B C1B C5B C10B -175.2(3) no
C2B C1B C5B C6B 131.9(3) no
C2B C1B C5B C10B -50.2(4) no
C4B C1B C5B C6B -125.2(4) no
C4B C1B C5B C10B 52.7(4) no
O1B C1B C4B C3B 87.7(3) no
C2B C1B C4B C3B -18.6(2) no
C5B C1B C2B S1B -98.0(3) no
C5B C1B C2B C3B 139.0(3) no
C4B C1B C2B C3B 18.7(2) no
C1B C2B C3B C4B -18.6(2) no
S1B C2B C3B C4B -138.7(2) no
C2B C3B C4B C1B 19.1(2) no
C1B C5B C6B C7B 177.5(4) no
C10B C5B C6B C7B -.4(6) no
C1B C5B C10B C9B -177.4(4) no
C6B C5B C10B C9B .4(6) no
C5B C6B C7B C8B -.2(7) no
C6B C7B C8B C9B .7(8) no
C7B C8B C9B C10B -.6(8) no
C8B C9B C10B C5B .0(7) no
S1B C11B C12B C13B 178.8(3) no
S1B C11B C16B C15B -177.5(3) no
C12B C11B C16B C15B 2.6(5) no
C16B C11B C12B C13B -1.3(5) no
C11B C12B C13B C14B -.7(6) no
C12B C13B C14B C15B 1.5(7) no
C13B C14B C15B C16B -.1(7) no
C14B C15B C16B C11B -1.9(6) no
